data_1569620
loop_
_publ_author_name
'De, Sagnik'
'Das, Gopal'

_publ_section_title
;
 Surfactant-induced disaggregation of a quinoxaline AIEgen scaffold:
 aggregation aptitude in the solid and solution states.
;
_journal_issue 32
_journal_name_full 'Soft matter'
_journal_page_first 6116
_journal_page_last 6121
_journal_paper_doi 10.1039/d3sm00638g
_journal_volume 19
_journal_year 2023
_chemical_formula_sum 'C23 H18 N2 O2'
_chemical_formula_weight 353.41
_chemical_name_common L3
_chemical_name_systematic L3
_space_group_crystal_system monoclinic
_space_group_IT_number 14
_space_group_name_Hall '-P 2yn'
_space_group_name_H-M_alt 'P 1 21/n 1'
_atom_sites_solution_hydrogens geom
_audit_creation_method SHELXL-2018/3
_audit_update_record
;
2023-03-13 deposited with the CCDC.	2023-07-24 downloaded from the CCDC.
;
_cell_angle_alpha 90
_cell_angle_beta 106.626(18)
_cell_angle_gamma 90
_cell_formula_units_Z 4
_cell_length_a 15.072(2)
_cell_length_b 5.7457(13)
_cell_length_c 22.182(4)
_cell_measurement_reflns_used 1110
_cell_measurement_temperature 293(2)
_cell_measurement_theta_max 23.7160
_cell_measurement_theta_min 3.6650
_cell_volume 1840.6(6)
_computing_structure_refinement 'SHELXL-2018/3 (Sheldrick, 2018)'
_computing_structure_solution 'SHELXT 2018/2 (Sheldrick, 2018)'
_diffrn_ambient_temperature 293(2)
_diffrn_measured_fraction_theta_full 0.999
_diffrn_measured_fraction_theta_max 0.871
_diffrn_measurement_device_type 'SuperNova, Single source at offset/far, Eos'
_diffrn_radiation_type MoK\a
_diffrn_radiation_wavelength 0.71073
_diffrn_reflns_av_R_equivalents 0.0685
_diffrn_reflns_av_unetI/netI 0.1182
_diffrn_reflns_Laue_measured_fraction_full 0.999
_diffrn_reflns_Laue_measured_fraction_max 0.871
_diffrn_reflns_limit_h_max 20
_diffrn_reflns_limit_h_min -18
_diffrn_reflns_limit_k_max 7
_diffrn_reflns_limit_k_min -6
_diffrn_reflns_limit_l_max 18
_diffrn_reflns_limit_l_min -28
_diffrn_reflns_number 7817
_diffrn_reflns_point_group_measured_fraction_full 0.999
_diffrn_reflns_point_group_measured_fraction_max 0.871
_diffrn_reflns_theta_full 25.242
_diffrn_reflns_theta_max 28.802
_diffrn_reflns_theta_min 2.817
_exptl_absorpt_coefficient_mu 0.080
_exptl_crystal_colour Colourless
_exptl_crystal_density_diffrn 1.275
_exptl_crystal_description Block
_exptl_crystal_F_000 744
_exptl_crystal_size_max 0.25
_exptl_crystal_size_mid 0.20
_exptl_crystal_size_min 0.15
_refine_diff_density_max 0.283
_refine_diff_density_min -0.306
_refine_diff_density_rms 0.053
_refine_ls_extinction_method none
_refine_ls_goodness_of_fit_ref 0.967
_refine_ls_hydrogen_treatment constr
_refine_ls_matrix_type full
_refine_ls_number_parameters 245
_refine_ls_number_reflns 4174
_refine_ls_number_restraints 0
_refine_ls_restrained_S_all 0.967
_refine_ls_R_factor_all 0.1748
_refine_ls_R_factor_gt 0.0713
_refine_ls_shift/su_max 0.001
_refine_ls_shift/su_mean 0.000
_refine_ls_structure_factor_coef Fsqd
_refine_ls_weighting_details 'w=1/[\s^2^(Fo^2^)+(0.0702P)^2^] where P=(Fo^2^+2Fc^2^)/3'
_refine_ls_weighting_scheme calc
_refine_ls_wR_factor_gt 0.1598
_refine_ls_wR_factor_ref 0.2232
_reflns_Friedel_coverage 0.000
_reflns_number_gt 1634
_reflns_number_total 4174
_reflns_threshold_expression 'I > 2\s(I)'
_cod_data_source_file d3sm00638g2.cif
_cod_data_source_block L3
_cod_depositor_comments 'Adding full bibliography for 1569618--1569621.cif.'
_cod_original_cell_volume 1840.7(6)
_cod_original_sg_symbol_H-M 'P 21/n'
_cod_database_code 1569620
_shelx_shelxl_version_number 2018/3
_shelx_space_group_comment
;
The symmetry employed for this shelxl refinement is uniquely defined
by the following loop, which should always be used as a source of
symmetry information in preference to the above space-group names.
They are only intended as comments.
;

loop_
_space_group_symop_operation_xyz
'x, y, z'
'-x+1/2, y+1/2, -z+1/2'
'-x, -y, -z'
'x-1/2, -y-1/2, z-1/2'

loop_
_atom_site_label
_atom_site_type_symbol
_atom_site_fract_x
_atom_site_fract_y
_atom_site_fract_z
_atom_site_U_iso_or_equiv
_atom_site_adp_type
_atom_site_occupancy
_atom_site_site_symmetry_order
_atom_site_calc_flag
_atom_site_refinement_flags_posn
_atom_site_refinement_flags_adp
_atom_site_refinement_flags_occupancy
_atom_site_disorder_assembly
_atom_site_disorder_group
N24 N 0.86067(17) 1.3136(5) 0.32669(12) 0.0530(7) Uani 1 1 d . . . . .
H24 H 0.908205 1.223481 0.335220 0.064 Uiso 1 1 calc R U . . .
N9 N 0.69792(16) 0.8204(5) 0.50550(12) 0.0512(7) Uani 1 1 d . . . . .
N2 N 0.86052(16) 0.5537(5) 0.53062(11) 0.0481(7) Uani 1 1 d . . . . .
O27 O 0.73076(18) 1.4172(5) 0.34556(13) 0.0841(9) Uani 1 1 d . . . . .
C8 C 0.76421(19) 0.8661(6) 0.47602(13) 0.0447(8) Uani 1 1 d . . . . .
C1 C 0.7974(2) 0.5176(6) 0.56117(14) 0.0451(8) Uani 1 1 d . . . . .
C10 C 0.71283(19) 0.6460(6) 0.54549(14) 0.0465(8) Uani 1 1 d . . . . .
C3 C 0.8438(2) 0.7255(6) 0.48685(14) 0.0461(8) Uani 1 1 d . . . . .
C11 C 0.82196(19) 0.3441(6) 0.61239(14) 0.0474(8) Uani 1 1 d . . . . .
C12 C 0.8740(2) 0.1501(6) 0.60719(15) 0.0537(9) Uani 1 1 d . . . . .
H12 H 0.892100 0.128886 0.570864 0.064 Uiso 1 1 calc R U . . .
C17 C 0.6346(2) 0.5896(6) 0.57112(14) 0.0506(8) Uani 1 1 d . . . . .
C6 C 0.8149(2) 1.0968(6) 0.40171(14) 0.0503(8) Uani 1 1 d . . . . .
C7 C 0.7513(2) 1.0515(6) 0.43340(14) 0.0502(8) Uani 1 1 d . . . . .
H7 H 0.698858 1.144599 0.426590 0.060 Uiso 1 1 calc R U . . .
C23 C 0.7977(2) 1.2921(7) 0.35607(16) 0.0570(9) Uani 1 1 d . . . . .
C4 C 0.9084(2) 0.7737(7) 0.45329(16) 0.0596(10) Uani 1 1 d . . . . .
H4 H 0.961073 0.682074 0.459427 0.072 Uiso 1 1 calc R U . . .
C22 C 0.5916(2) 0.3755(7) 0.56030(16) 0.0607(10) Uani 1 1 d . . . . .
H22 H 0.614694 0.260379 0.539428 0.073 Uiso 1 1 calc R U . . .
C5 C 0.8936(2) 0.9523(7) 0.41246(15) 0.0596(10) Uani 1 1 d . . . . .
H5 H 0.936623 0.981624 0.390584 0.072 Uiso 1 1 calc R U . . .
C16 C 0.7983(2) 0.3748(7) 0.66766(15) 0.0624(10) Uani 1 1 d . . . . .
H16 H 0.764507 0.505173 0.672588 0.075 Uiso 1 1 calc R U . . .
C18 C 0.5990(2) 0.7567(7) 0.60211(16) 0.0648(10) Uani 1 1 d . . . . .
H18 H 0.626327 0.903257 0.608805 0.078 Uiso 1 1 calc R U . . .
C13 C 0.8993(2) -0.0121(7) 0.65496(18) 0.0675(10) Uani 1 1 d . . . . .
H13 H 0.933138 -0.143071 0.650508 0.081 Uiso 1 1 calc R U . . .
C21 C 0.5143(2) 0.3312(7) 0.58039(18) 0.0723(11) Uani 1 1 d . . . . .
H21 H 0.484969 0.187419 0.572139 0.087 Uiso 1 1 calc R U . . .
C14 C 0.8741(2) 0.0216(8) 0.70913(19) 0.0758(12) Uani 1 1 d . . . . .
H14 H 0.890919 -0.087068 0.741487 0.091 Uiso 1 1 calc R U . . .
C15 C 0.8245(3) 0.2131(8) 0.71567(17) 0.0738(12) Uani 1 1 d . . . . .
H15 H 0.808162 0.235438 0.752636 0.089 Uiso 1 1 calc R U . . .
C20 C 0.4809(3) 0.4971(9) 0.61221(19) 0.0796(14) Uani 1 1 d . . . . .
H20 H 0.429545 0.466043 0.626223 0.096 Uiso 1 1 calc R U . . .
C19 C 0.5237(3) 0.7097(9) 0.62332(19) 0.0812(13) Uani 1 1 d . . . . .
H19 H 0.501574 0.822841 0.645330 0.097 Uiso 1 1 calc R U . . .
C25 C 0.8486(3) 1.4913(8) 0.27980(19) 0.0913(14) Uani 1 1 d . . . . .
H25A H 0.789010 1.472278 0.248685 0.110 Uiso 1 1 calc R U . . .
H25B H 0.849643 1.642963 0.299222 0.110 Uiso 1 1 calc R U . . .
C26 C 0.9205(3) 1.4786(11) 0.2499(2) 0.148(3) Uani 1 1 d . . . . .
H26A H 0.910908 1.596363 0.217939 0.222 Uiso 1 1 calc R U . . .
H26B H 0.919727 1.327971 0.230997 0.222 Uiso 1 1 calc R U . . .
H26C H 0.979284 1.502904 0.280495 0.222 Uiso 1 1 calc R U . . .

loop_
_atom_site_aniso_label
_atom_site_aniso_U_11
_atom_site_aniso_U_22
_atom_site_aniso_U_33
_atom_site_aniso_U_23
_atom_site_aniso_U_13
_atom_site_aniso_U_12
N24 0.0511(15) 0.0619(19) 0.0575(16) 0.0326(15) 0.0341(13) 0.0161(13)
N9 0.0461(15) 0.0568(18) 0.0556(16) 0.0047(15) 0.0223(13) 0.0043(13)
N2 0.0471(15) 0.0527(17) 0.0467(14) 0.0041(14) 0.0170(12) 0.0089(12)
O27 0.0793(18) 0.082(2) 0.099(2) 0.0350(18) 0.0384(15) 0.0211(16)
C8 0.0459(18) 0.051(2) 0.0389(16) 0.0007(16) 0.0149(13) -0.0004(15)
C1 0.0431(18) 0.050(2) 0.0455(16) 0.0020(16) 0.0174(14) 0.0046(14)
C10 0.0489(19) 0.050(2) 0.0456(17) 0.0046(16) 0.0211(14) 0.0055(15)
C3 0.0437(17) 0.051(2) 0.0441(17) 0.0049(16) 0.0134(14) 0.0054(15)
C11 0.0419(17) 0.055(2) 0.0450(17) 0.0066(17) 0.0111(14) 0.0035(15)
C12 0.0507(19) 0.053(2) 0.0563(19) 0.0018(19) 0.0138(15) 0.0013(16)
C17 0.052(2) 0.054(2) 0.0509(18) 0.0137(17) 0.0243(15) 0.0110(16)
C6 0.0462(19) 0.060(2) 0.0474(17) 0.0087(17) 0.0170(15) 0.0012(16)
C7 0.0459(18) 0.053(2) 0.0532(18) 0.0050(17) 0.0162(15) 0.0028(15)
C23 0.058(2) 0.059(2) 0.0538(19) 0.0065(19) 0.0152(17) -0.0002(18)
C4 0.0505(19) 0.070(3) 0.067(2) 0.016(2) 0.0306(17) 0.0144(17)
C22 0.056(2) 0.061(2) 0.069(2) 0.015(2) 0.0251(18) 0.0010(18)
C5 0.058(2) 0.071(3) 0.058(2) 0.009(2) 0.0313(17) 0.0008(18)
C16 0.064(2) 0.072(3) 0.055(2) 0.013(2) 0.0232(17) 0.0117(19)
C18 0.072(2) 0.066(3) 0.066(2) 0.009(2) 0.0352(19) 0.012(2)
C13 0.064(2) 0.055(2) 0.079(3) 0.012(2) 0.012(2) 0.0066(18)
C21 0.052(2) 0.076(3) 0.090(3) 0.030(3) 0.024(2) 0.002(2)
C14 0.070(2) 0.082(3) 0.074(3) 0.032(3) 0.018(2) 0.007(2)
C15 0.077(3) 0.091(3) 0.057(2) 0.020(2) 0.0255(19) 0.011(2)
C20 0.055(2) 0.108(4) 0.088(3) 0.045(3) 0.040(2) 0.022(2)
C19 0.079(3) 0.093(4) 0.091(3) 0.021(3) 0.056(2) 0.025(3)
C25 0.104(3) 0.090(4) 0.091(3) 0.040(3) 0.046(3) 0.009(3)
C26 0.125(4) 0.186(6) 0.162(5) 0.115(5) 0.089(4) 0.051(4)

loop_
_atom_type_symbol
_atom_type_description
_atom_type_scat_dispersion_real
_atom_type_scat_dispersion_imag
_atom_type_scat_source
C C 0.0033 0.0016 'International Tables Vol C Tables 4.2.6.8 and 6.1.1.4'
H H 0.0000 0.0000 'International Tables Vol C Tables 4.2.6.8 and 6.1.1.4'
N N 0.0061 0.0033 'International Tables Vol C Tables 4.2.6.8 and 6.1.1.4'
O O 0.0106 0.0060 'International Tables Vol C Tables 4.2.6.8 and 6.1.1.4'

loop_
_geom_angle_atom_site_label_1
_geom_angle_atom_site_label_2
_geom_angle_atom_site_label_3
_geom_angle
_geom_angle_site_symmetry_1
_geom_angle_site_symmetry_3
_geom_angle_publ_flag
C23 N24 C25 118.2(3) . . ?
C10 N9 C8 117.5(3) . . ?
C1 N2 C3 117.6(2) . . ?
N9 C8 C7 119.3(3) . . ?
N9 C8 C3 120.7(3) . . ?
C7 C8 C3 119.9(3) . . ?
N2 C1 C10 120.9(3) . . ?
N2 C1 C11 115.9(3) . . ?
C10 C1 C11 123.1(3) . . ?
N9 C10 C1 121.8(3) . . ?
N9 C10 C17 115.1(3) . . ?
C1 C10 C17 123.1(3) . . ?
N2 C3 C8 121.0(3) . . ?
N2 C3 C4 120.3(3) . . ?
C8 C3 C4 118.6(3) . . ?
C16 C11 C12 118.1(3) . . ?
C16 C11 C1 121.6(3) . . ?
C12 C11 C1 120.1(3) . . ?
C13 C12 C11 121.2(3) . . ?
C18 C17 C22 118.7(3) . . ?
C18 C17 C10 120.3(3) . . ?
C22 C17 C10 120.8(3) . . ?
C7 C6 C5 118.7(3) . . ?
C7 C6 C23 119.0(3) . . ?
C5 C6 C23 122.3(3) . . ?
C6 C7 C8 120.6(3) . . ?
O27 C23 N24 122.4(3) . . ?
O27 C23 C6 123.8(3) . . ?
N24 C23 C6 113.8(3) . . ?
C5 C4 C3 119.9(3) . . ?
C17 C22 C21 120.3(4) . . ?
C4 C5 C6 122.1(3) . . ?
C11 C16 C15 120.5(4) . . ?
C19 C18 C17 120.8(4) . . ?
C14 C13 C12 119.4(4) . . ?
C20 C21 C22 120.4(4) . . ?
C15 C14 C13 120.3(4) . . ?
C14 C15 C16 120.4(4) . . ?
C21 C20 C19 119.4(4) . . ?
C20 C19 C18 120.4(4) . . ?
C26 C25 N24 110.3(4) . . ?

loop_
_geom_bond_atom_site_label_1
_geom_bond_atom_site_label_2
_geom_bond_distance
_geom_bond_site_symmetry_2
_geom_bond_publ_flag
N24 C23 1.302(4) . ?
N24 C25 1.432(4) . ?
N9 C10 1.314(4) . ?
N9 C8 1.367(4) . ?
N2 C1 1.333(3) . ?
N2 C3 1.357(4) . ?
O27 C23 1.206(4) . ?
C8 C7 1.400(4) . ?
C8 C3 1.408(4) . ?
C1 C10 1.426(4) . ?
C1 C11 1.477(4) . ?
C10 C17 1.485(4) . ?
C3 C4 1.412(4) . ?
C11 C16 1.382(4) . ?
C11 C12 1.386(4) . ?
C12 C13 1.381(4) . ?
C17 C18 1.375(4) . ?
C17 C22 1.379(5) . ?
C6 C7 1.366(4) . ?
C6 C5 1.411(4) . ?
C6 C23 1.484(4) . ?
C4 C5 1.345(4) . ?
C22 C21 1.385(4) . ?
C16 C15 1.383(5) . ?
C18 C19 1.375(5) . ?
C13 C14 1.374(5) . ?
C21 C20 1.365(5) . ?
C14 C15 1.361(5) . ?
C20 C19 1.370(6) . ?
C25 C26 1.425(5) . ?
